data_1503228
loop_
_publ_author_name
'An, Peng'
'Shi, Zi-Fa'
'Dou, Wei'
'Cao, Xiao-Ping'
'Zhang, Hao-Li'

_publ_section_title
;
 Synthesis of 1,4-bis[2,2-bis(4-alkoxyphenyl)vinyl]benzenes and side chain
 modulation of their solid-state emission.
;
_journal_issue 19
_journal_name_full 'Organic letters'
_journal_page_first 4364
_journal_page_last 4367
_journal_paper_doi 10.1021/ol101847w
_journal_volume 12
_journal_year 2010
_chemical_formula_sum 'C62 H77 O4'
_chemical_formula_weight 886.24
_chemical_name_systematic
; 
 ? 
;
_space_group_IT_number 2
_symmetry_cell_setting triclinic
_symmetry_space_group_name_Hall '-P 1'
_symmetry_space_group_name_H-M 'P -1'
_atom_sites_solution_hydrogens geom
_atom_sites_solution_primary direct
_atom_sites_solution_secondary difmap
_audit_creation_method SHELXL-97
_cell_angle_alpha 78.927(11)
_cell_angle_beta 87.884(11)
_cell_angle_gamma 86.674(11)
_cell_formula_units_Z 2
_cell_length_a 9.247(8)
_cell_length_b 15.350(13)
_cell_length_c 19.998(18)
_cell_measurement_reflns_used 2054
_cell_measurement_temperature 296(2)
_cell_measurement_theta_max 19.43
_cell_measurement_theta_min 2.25
_cell_volume 2780(4)
_computing_cell_refinement 'Bruker SAINT'
_computing_data_collection 'Bruker APEX2'
_computing_data_reduction 'Bruker SAINT'
_computing_molecular_graphics 'Bruker SHELXTL'
_computing_publication_material 'Bruker SHELXTL'
_computing_structure_refinement 'SHELXL-97 (Sheldrick, 2008)'
_computing_structure_solution 'SHELXS-97 (Sheldrick, 2008)'
_diffrn_ambient_temperature 296(2)
_diffrn_measured_fraction_theta_full 0.986
_diffrn_measured_fraction_theta_max 0.986
_diffrn_measurement_device_type 'Bruker APEX-II CCD'
_diffrn_measurement_method '\f and \w scans'
_diffrn_radiation_monochromator graphite
_diffrn_radiation_source 'fine-focus sealed tube'
_diffrn_radiation_type MoK\a
_diffrn_radiation_wavelength 0.71073
_diffrn_reflns_av_R_equivalents 0.0530
_diffrn_reflns_av_sigmaI/netI 0.1019
_diffrn_reflns_limit_h_max 11
_diffrn_reflns_limit_h_min -11
_diffrn_reflns_limit_k_max 18
_diffrn_reflns_limit_k_min -18
_diffrn_reflns_limit_l_max 24
_diffrn_reflns_limit_l_min -24
_diffrn_reflns_number 20403
_diffrn_reflns_theta_full 25.50
_diffrn_reflns_theta_max 25.50
_diffrn_reflns_theta_min 2.25
_exptl_absorpt_coefficient_mu 0.064
_exptl_absorpt_correction_T_max 0.9873
_exptl_absorpt_correction_T_min 0.9835
_exptl_absorpt_correction_type multi-scan
_exptl_crystal_colour colourless
_exptl_crystal_density_diffrn 1.059
_exptl_crystal_density_method 'not measured'
_exptl_crystal_description block
_exptl_crystal_F_000 962
_exptl_crystal_size_max 0.26
_exptl_crystal_size_mid 0.24
_exptl_crystal_size_min 0.20
_refine_diff_density_max 0.336
_refine_diff_density_min -0.319
_refine_diff_density_rms 0.050
_refine_ls_extinction_method none
_refine_ls_goodness_of_fit_ref 1.067
_refine_ls_hydrogen_treatment constr
_refine_ls_matrix_type full
_refine_ls_number_parameters 599
_refine_ls_number_reflns 10219
_refine_ls_number_restraints 32
_refine_ls_restrained_S_all 1.118
_refine_ls_R_factor_all 0.2010
_refine_ls_R_factor_gt 0.0878
_refine_ls_shift/su_max 0.003
_refine_ls_shift/su_mean 0.000
_refine_ls_structure_factor_coef Fsqd
_refine_ls_weighting_details 'calc w=1/[\s^2^(Fo^2^)+(0.1300P)^2^+0.1316P] where P=(Fo^2^+2Fc^2^)/3'
_refine_ls_weighting_scheme calc
_refine_ls_wR_factor_gt 0.2306
_refine_ls_wR_factor_ref 0.2956
_reflns_number_gt 4142
_reflns_number_total 10219
_reflns_threshold_expression >2sigma(I)
_cod_data_source_file ol101847w_si_008.cif
_cod_data_source_block p-1
_cod_depositor_comments
;
The following automatic conversions were performed:

'_symmetry_cell_setting' value 'Triclinic' changed to 'triclinic'
according to /home/saulius/struct/CIF-dictionaries/cif_core.dic
dictionary named 'cif_core.dic' version 2.4.2 from 2011-04-26.

Automatic conversion script
Id: cif_fix_values 1715 2011-07-08 13:25:40Z adriana 
;
_cod_original_sg_symbol_H-M P-1
_cod_database_code 1503228

loop_
_symmetry_equiv_pos_as_xyz
'x, y, z'
'-x, -y, -z'

loop_
_atom_site_label
_atom_site_type_symbol
_atom_site_fract_x
_atom_site_fract_y
_atom_site_fract_z
_atom_site_U_iso_or_equiv
_atom_site_adp_type
_atom_site_occupancy
_atom_site_symmetry_multiplicity
_atom_site_calc_flag
_atom_site_refinement_flags
C1 C 1.1279(4) 0.8876(2) 1.0475(2) 0.0541(10) Uani 1 1 d .
C2 C 1.0010(4) 0.8697(2) 1.0951(2) 0.0539(10) Uani 1 1 d .
C3 C 1.1250(4) 0.8507(2) 0.9849(2) 0.0512(10) Uani 1 1 d .
O1 O 1.0650(4) 0.7622(2) 0.80461(15) 0.0819(9) Uani 1 1 d .
C5 C 0.6214(4) 0.5951(3) 1.0544(2) 0.0547(10) Uani 1 1 d .
O3 O 0.1308(3) 0.5734(2) 1.23149(15) 0.0866(10) Uani 1 1 d .
C7 C 0.6057(4) 0.6507(2) 0.9867(2) 0.0531(10) Uani 1 1 d .
C8 C 1.1084(4) 0.7613(3) 0.9855(2) 0.0547(10) Uani 1 1 d .
H8 H 1.1092 0.7217 1.0271 0.066 Uiso 1 1 calc R
C9 C 1.0879(4) 0.7863(3) 0.8651(2) 0.0588(11) Uani 1 1 d .
O2 O 0.6398(3) 0.8463(2) 1.22680(16) 0.0903(10) Uani 1 1 d .
C11 C 0.8737(4) 0.5263(2) 1.0345(2) 0.0539(10) Uani 1 1 d .
C12 C 0.8681(4) 0.5066(2) 0.9702(2) 0.0553(10) Uani 1 1 d .
H12 H 0.7790 0.5102 0.9494 0.066 Uiso 1 1 calc R
C13 C 0.4786(4) 0.6560(3) 0.9518(2) 0.0601(11) Uani 1 1 d .
H13 H 0.4013 0.6237 0.9721 0.072 Uiso 1 1 calc R
C14 C 1.0909(4) 0.7294(3) 0.9272(2) 0.0567(11) Uani 1 1 d .
H14 H 1.0810 0.6689 0.9295 0.068 Uiso 1 1 calc R
C15 C 1.1258(4) 0.9063(3) 0.9218(2) 0.0623(11) Uani 1 1 d .
H15 H 1.1399 0.9663 0.9191 0.075 Uiso 1 1 calc R
C16 C 0.2819(4) 0.6628(3) 1.1475(2) 0.0637(11) Uani 1 1 d .
H16 H 0.2228 0.7137 1.1482 0.076 Uiso 1 1 calc R
C17 C 0.4945(4) 0.5923(3) 1.1024(2) 0.0559(10) Uani 1 1 d .
C18 C 1.0098(4) 0.5181(2) 1.0639(2) 0.0555(10) Uani 1 1 d .
H18 H 1.0177 0.5297 1.1075 0.067 Uiso 1 1 calc R
C19 C 0.7528(5) 0.8527(3) 1.1810(2) 0.0678(12) Uani 1 1 d .
C20 C 0.7463(4) 0.8410(3) 1.1150(2) 0.0723(13) Uani 1 1 d .
H20 H 0.6597 0.8265 1.0987 0.087 Uiso 1 1 calc R
C21 C 1.3650(4) 0.9692(3) 1.0283(2) 0.0572(11) Uani 1 1 d .
C22 C 0.8853(5) 0.8699(3) 1.2055(2) 0.0670(12) Uani 1 1 d .
H22 H 0.8925 0.8759 1.2507 0.080 Uiso 1 1 calc R
C23 C 0.4027(4) 0.6670(3) 1.1042(2) 0.0588(11) Uani 1 1 d .
H23 H 0.4227 0.7206 1.0758 0.071 Uiso 1 1 calc R
C24 C 0.4592(4) 0.5149(3) 1.1462(2) 0.0682(12) Uani 1 1 d .
H24 H 0.5193 0.4641 1.1469 0.082 Uiso 1 1 calc R
C25 C 0.2485(4) 0.5850(3) 1.1890(2) 0.0632(11) Uani 1 1 d .
C26 C 1.2276(4) 0.9421(3) 1.0613(2) 0.0598(11) Uani 1 1 d .
H26 H 1.2039 0.9672 1.0994 0.072 Uiso 1 1 calc R
C27 C 1.0051(4) 0.8778(3) 1.1625(2) 0.0638(11) Uani 1 1 d .
H27 H 1.0928 0.8892 1.1796 0.077 Uiso 1 1 calc R
C28 C 1.1065(4) 0.8754(3) 0.8630(2) 0.0662(12) Uani 1 1 d .
H28 H 1.1060 0.9148 0.8214 0.079 Uiso 1 1 calc R
C29 C 1.4268(4) 1.0421(3) 1.0457(2) 0.0635(11) Uani 1 1 d .
H29 H 1.3778 1.0713 1.0772 0.076 Uiso 1 1 calc R
C30 C 0.7445(4) 0.5470(3) 1.0745(2) 0.0601(11) Uani 1 1 d .
H30 H 0.7478 0.5234 1.1209 0.072 Uiso 1 1 calc R
C31 C 0.7151(4) 0.7037(3) 0.9556(2) 0.0656(12) Uani 1 1 d .
H31 H 0.8006 0.7042 0.9785 0.079 Uiso 1 1 calc R
C32 C 0.8689(4) 0.8507(3) 1.0723(2) 0.0617(11) Uani 1 1 d .
H32 H 0.8619 0.8442 1.0272 0.074 Uiso 1 1 calc R
C33 C 1.4435(4) 0.9276(3) 0.9814(2) 0.0644(12) Uani 1 1 d .
H33 H 1.4071 0.8783 0.9683 0.077 Uiso 1 1 calc R
C34 C 0.4627(5) 0.7071(3) 0.8882(2) 0.0712(12) Uani 1 1 d .
H34 H 0.3760 0.7085 0.8658 0.085 Uiso 1 1 calc R
C35 C 0.3398(5) 0.5103(3) 1.1883(2) 0.0723(12) Uani 1 1 d .
H35 H 0.3194 0.4567 1.2168 0.087 Uiso 1 1 calc R
C36 C 0.7002(5) 0.7551(3) 0.8920(3) 0.0791(14) Uani 1 1 d .
H36 H 0.7758 0.7894 0.8720 0.095 Uiso 1 1 calc R
O4 O 0.5679(4) 0.8075(3) 0.7926(2) 0.1272(15) Uani 1 1 d .
C38 C 0.5739(6) 0.7563(3) 0.8576(3) 0.0809(14) Uani 1 1 d .
C39 C 1.0290(6) 0.6730(3) 0.8053(2) 0.0897(15) Uani 1 1 d .
H39A H 0.9556 0.6552 0.8404 0.108 Uiso 1 1 calc R
H39B H 1.1140 0.6331 0.8148 0.108 Uiso 1 1 calc R
C40 C 0.5058(5) 0.8219(4) 1.2048(3) 0.1068(19) Uani 1 1 d .
H40A H 0.5156 0.7623 1.1949 0.128 Uiso 1 1 calc R
H40B H 0.4755 0.8628 1.1639 0.128 Uiso 1 1 calc R
C41 C 0.0399(6) 0.6499(4) 1.2368(3) 0.112(2) Uani 1 1 d .
H41A H -0.0064 0.6724 1.1938 0.135 Uiso 1 1 calc R
H41B H 0.0976 0.6961 1.2473 0.135 Uiso 1 1 calc R
C42 C -0.0722(8) 0.6263(5) 1.2915(4) 0.150(3) Uani 1 1 d D
H42 H -0.0634 0.6369 1.3354 0.180 Uiso 1 1 calc R
C43 C 0.9716(8) 0.6689(5) 0.7350(4) 0.145(3) Uani 1 1 d .
H43A H 0.9395 0.6096 0.7358 0.174 Uiso 1 1 calc R
H43B H 0.8881 0.7102 0.7260 0.174 Uiso 1 1 calc R
C44 C -0.1887(9) 0.5881(6) 1.2721(5) 0.190(4) Uani 1 1 d D
H44A H -0.1581 0.5322 1.2588 0.228 Uiso 1 1 calc R
H44B H -0.2326 0.6268 1.2332 0.228 Uiso 1 1 calc R
C45 C 0.3977(6) 0.8255(6) 1.2617(3) 0.135(3) Uani 1 1 d .
H45A H 0.3115 0.7969 1.2528 0.163 Uiso 1 1 calc R
H45B H 0.4379 0.7920 1.3036 0.163 Uiso 1 1 calc R
C46 C 0.2246(10) 0.9192(9) 1.3250(5) 0.245(6) Uani 1 1 d D
H46A H 0.1530 0.8785 1.3177 0.294 Uiso 1 1 calc R
H46B H 0.2602 0.8995 1.3707 0.294 Uiso 1 1 calc R
C47 C 1.0749(10) 0.6892(5) 0.6820(4) 0.167(3) Uani 1 1 d D
H47A H 1.1613 0.6506 0.6921 0.200 Uiso 1 1 calc R
H47B H 1.1016 0.7502 0.6784 0.200 Uiso 1 1 calc R
C48 C 1.0116(12) 0.6766(8) 0.6106(4) 0.218(5) Uani 1 1 d D
H48A H 0.9814 0.6163 0.6150 0.262 Uiso 1 1 calc R
H48B H 0.9270 0.7167 0.6000 0.262 Uiso 1 1 calc R
C49 C -0.3044(11) 0.5709(10) 1.3341(6) 0.284(7) Uani 1 1 d D
H49 H -0.2820 0.5830 1.3763 0.341 Uiso 1 1 calc R
C50 C 0.3563(8) 0.9153(7) 1.2713(4) 0.174(4) Uani 1 1 d .
H50A H 0.3292 0.9513 1.2278 0.209 Uiso 1 1 calc R
H50B H 0.4394 0.9410 1.2868 0.209 Uiso 1 1 calc R
C51 C 0.4360(8) 0.8114(7) 0.7563(4) 0.201(5) Uani 1 1 d D
H51A H 0.3602 0.8419 0.7793 0.242 Uiso 1 1 calc R
H51B H 0.4071 0.7514 0.7576 0.242 Uiso 1 1 calc R
C52 C -0.5335(13) 0.5196(12) 1.3879(7) 0.313(9) Uani 1 1 d D
H52A H -0.4788 0.4917 1.4275 0.376 Uiso 1 1 calc R
H52B H -0.5747 0.5757 1.3972 0.376 Uiso 1 1 calc R
C53 C 0.5183(16) 0.8060(9) 0.6386(7) 0.275(7) Uani 1 1 d D
H53A H 0.4676 0.7520 0.6403 0.330 Uiso 1 1 calc R
H53B H 0.6171 0.7891 0.6524 0.330 Uiso 1 1 calc R
C54 C -0.4212(11) 0.5421(11) 1.3267(6) 0.280(7) Uani 1 1 d D
H54 H -0.4449 0.5332 1.2838 0.336 Uiso 1 1 calc R
C55 C 0.1535(17) 1.0104(10) 1.3195(8) 0.334(9) Uani 1 1 d D
H55A H 0.1304 1.0332 1.2722 0.401 Uiso 1 1 calc R
H55B H 0.2221 1.0491 1.3326 0.401 Uiso 1 1 calc R
C56 C 0.0101(18) 1.0146(15) 1.3650(10) 0.386(13) Uani 1 1 d D
H56 H -0.0765 0.9910 1.3568 0.463 Uiso 1 1 calc R
C57 C 1.1218(15) 0.6949(9) 0.5534(6) 0.289(7) Uani 1 1 d D
H57A H 1.2130 0.6633 0.5673 0.346 Uiso 1 1 calc R
H57B H 1.1380 0.7580 0.5428 0.346 Uiso 1 1 calc R
C60 C 0.4483(13) 0.8570(8) 0.6853(6) 0.228(5) Uani 1 1 d D
H60 H 0.4131 0.9153 0.6711 0.274 Uiso 1 1 calc R
C61 C 1.068(2) 0.6643(16) 0.4881(6) 0.407(13) Uani 1 1 d D
H61A H 1.0783 0.6001 0.4937 0.489 Uiso 1 1 calc R
H61B H 0.9671 0.6828 0.4808 0.489 Uiso 1 1 calc R
C63 C 0.599(2) 0.8095(13) 0.5168(9) 0.366(11) Uani 1 1 d D
H63A H 0.5488 0.7554 0.5186 0.440 Uiso 1 1 calc R
H63B H 0.6939 0.7920 0.5357 0.440 Uiso 1 1 calc R
C62 C 0.520(2) 0.8610(11) 0.5626(7) 0.341(10) Uani 1 1 d D
H62A H 0.4214 0.8749 0.5476 0.410 Uiso 1 1 calc R
H62B H 0.5661 0.9166 0.5611 0.410 Uiso 1 1 calc R
C64 C 0.623(2) 0.8509(15) 0.4417(8) 0.420(15) Uani 1 1 d D
H64A H 0.6634 0.9086 0.4372 0.504 Uiso 1 1 calc R
H64B H 0.5313 0.8585 0.4183 0.504 Uiso 1 1 calc R
C65 C 0.728(4) 0.787(3) 0.4113(14) 0.99(7) Uani 1 1 d D
H65A H 0.6909 0.7775 0.3691 1.485 Uiso 1 1 calc R
H65B H 0.7369 0.7312 0.4426 1.485 Uiso 1 1 calc R
H65C H 0.8207 0.8121 0.4030 1.485 Uiso 1 1 calc R
C66 C 0.028(2) 1.0531(18) 1.4127(9) 0.497(18) Uani 1 1 d D
H66A H -0.0216 1.1108 1.4036 0.745 Uiso 1 1 calc R
H66B H 0.1292 1.0594 1.4174 0.745 Uiso 1 1 calc R
H66C H -0.0112 1.0190 1.4541 0.745 Uiso 1 1 calc R
C67 C -0.6427(19) 0.4691(14) 1.3845(9) 0.406(12) Uani 1 1 d D
H67A H -0.7076 0.4989 1.3500 0.609 Uiso 1 1 calc R
H67B H -0.6936 0.4580 1.4277 0.609 Uiso 1 1 calc R
H67C H -0.6064 0.4137 1.3732 0.609 Uiso 1 1 calc R
C68 C 1.160(4) 0.707(3) 0.4290(10) 1.26(10) Uani 1 1 d D
H68A H 1.1074 0.7575 0.4039 1.893 Uiso 1 1 calc R
H68B H 1.1836 0.6646 0.3999 1.893 Uiso 1 1 calc R
H68C H 1.2473 0.7249 0.4454 1.893 Uiso 1 1 calc R

loop_
_atom_site_aniso_label
_atom_site_aniso_U_11
_atom_site_aniso_U_22
_atom_site_aniso_U_33
_atom_site_aniso_U_23
_atom_site_aniso_U_13
_atom_site_aniso_U_12
C1 0.044(2) 0.045(2) 0.074(3) -0.011(2) -0.006(2) -0.0026(18)
C2 0.048(2) 0.045(2) 0.071(3) -0.016(2) -0.006(2) -0.0037(18)
C3 0.039(2) 0.048(2) 0.068(3) -0.011(2) -0.0027(19) -0.0061(17)
O1 0.110(3) 0.065(2) 0.075(2) -0.0203(16) -0.0038(18) -0.0160(17)
C5 0.037(2) 0.056(3) 0.076(3) -0.024(2) -0.005(2) -0.0011(19)
O3 0.069(2) 0.089(2) 0.096(2) -0.0095(18) 0.0259(18) 0.0051(18)
C7 0.039(2) 0.051(2) 0.072(3) -0.019(2) 0.002(2) -0.0001(18)
C8 0.042(2) 0.048(3) 0.072(3) -0.008(2) -0.001(2) -0.0033(18)
C9 0.052(3) 0.058(3) 0.069(3) -0.018(2) -0.005(2) -0.004(2)
O2 0.054(2) 0.136(3) 0.089(2) -0.037(2) 0.0096(18) -0.0226(18)
C11 0.037(2) 0.050(2) 0.076(3) -0.015(2) -0.005(2) 0.0001(18)
C12 0.039(2) 0.055(2) 0.073(3) -0.016(2) -0.011(2) 0.0058(18)
C13 0.045(3) 0.065(3) 0.072(3) -0.017(2) 0.002(2) -0.005(2)
C14 0.047(2) 0.046(2) 0.079(3) -0.017(2) -0.002(2) -0.0027(18)
C15 0.059(3) 0.050(3) 0.079(3) -0.013(2) -0.008(2) -0.009(2)
C16 0.056(3) 0.063(3) 0.074(3) -0.021(2) 0.004(2) 0.008(2)
C17 0.043(2) 0.059(3) 0.069(3) -0.020(2) -0.008(2) 0.000(2)
C18 0.045(2) 0.052(2) 0.071(3) -0.019(2) -0.005(2) 0.0012(19)
C19 0.054(3) 0.079(3) 0.074(3) -0.023(2) 0.000(2) -0.004(2)
C20 0.047(3) 0.091(3) 0.084(3) -0.022(3) -0.007(2) -0.017(2)
C21 0.047(2) 0.055(3) 0.074(3) -0.020(2) -0.007(2) -0.005(2)
C22 0.056(3) 0.080(3) 0.069(3) -0.020(2) -0.011(2) -0.012(2)
C23 0.049(2) 0.053(2) 0.075(3) -0.015(2) 0.001(2) 0.002(2)
C24 0.056(3) 0.063(3) 0.084(3) -0.013(2) 0.001(2) 0.009(2)
C25 0.051(3) 0.072(3) 0.067(3) -0.017(2) 0.004(2) 0.001(2)
C26 0.050(2) 0.056(3) 0.077(3) -0.020(2) -0.004(2) -0.007(2)
C27 0.048(3) 0.064(3) 0.082(3) -0.015(2) -0.012(2) -0.013(2)
C28 0.069(3) 0.051(3) 0.076(3) -0.004(2) -0.007(2) -0.006(2)
C29 0.052(3) 0.059(3) 0.086(3) -0.029(2) -0.003(2) -0.011(2)
C30 0.046(2) 0.069(3) 0.067(3) -0.020(2) -0.003(2) -0.001(2)
C31 0.044(2) 0.053(3) 0.102(4) -0.022(3) 0.002(2) -0.001(2)
C32 0.049(3) 0.066(3) 0.073(3) -0.021(2) -0.008(2) -0.005(2)
C33 0.055(3) 0.051(3) 0.091(3) -0.022(2) -0.005(2) -0.009(2)
C34 0.048(3) 0.083(3) 0.081(3) -0.013(3) -0.008(2) 0.006(2)
C35 0.067(3) 0.064(3) 0.083(3) -0.009(2) 0.006(3) 0.000(2)
C36 0.056(3) 0.057(3) 0.117(4) -0.002(3) 0.019(3) -0.001(2)
O4 0.094(3) 0.143(3) 0.114(3) 0.040(3) 0.026(2) 0.014(2)
C38 0.063(3) 0.075(3) 0.096(4) -0.002(3) 0.020(3) 0.015(3)
C39 0.116(4) 0.071(3) 0.091(4) -0.035(3) 0.007(3) -0.018(3)
C40 0.054(3) 0.172(6) 0.106(4) -0.050(4) 0.010(3) -0.029(3)
C41 0.088(4) 0.111(4) 0.130(5) -0.017(4) 0.047(4) 0.018(3)
C42 0.113(6) 0.201(8) 0.130(6) -0.029(5) 0.035(5) 0.001(5)
C43 0.181(7) 0.141(6) 0.137(6) -0.082(5) 0.053(5) -0.073(5)
C44 0.130(7) 0.209(9) 0.215(9) 0.006(7) 0.015(7) -0.047(7)
C45 0.067(4) 0.233(9) 0.122(5) -0.066(6) 0.014(4) -0.037(5)
C46 0.139(8) 0.43(2) 0.198(10) -0.142(12) 0.016(7) -0.024(10)
C47 0.222(9) 0.146(7) 0.152(7) -0.066(6) -0.010(7) -0.035(6)
C48 0.274(13) 0.267(12) 0.132(7) -0.072(8) -0.025(8) -0.039(10)
C49 0.136(9) 0.419(19) 0.281(14) -0.014(13) 0.077(9) -0.102(11)
C50 0.090(5) 0.284(12) 0.177(7) -0.119(8) 0.015(5) 0.000(6)
C51 0.107(6) 0.304(12) 0.133(6) 0.102(7) -0.015(5) 0.027(6)
C52 0.173(12) 0.46(3) 0.309(16) -0.074(15) 0.100(11) -0.121(13)
C53 0.291(16) 0.263(16) 0.256(15) -0.026(13) 0.061(13) -0.010(12)
C54 0.156(10) 0.47(2) 0.210(11) -0.055(12) 0.050(9) -0.061(12)
C55 0.278(18) 0.35(2) 0.42(2) -0.218(19) 0.008(16) 0.076(15)
C56 0.299(19) 0.55(3) 0.38(2) -0.32(2) 0.117(16) 0.003(18)
C57 0.36(2) 0.287(15) 0.204(13) -0.035(12) 0.027(13) 0.014(13)
C60 0.252(13) 0.219(12) 0.192(11) 0.006(9) -0.014(9) 0.025(9)
C61 0.51(3) 0.61(4) 0.137(10) -0.158(16) -0.065(14) 0.06(2)
C63 0.35(2) 0.47(3) 0.27(2) -0.05(2) 0.039(19) -0.01(2)
C62 0.48(3) 0.35(2) 0.178(13) 0.003(14) -0.023(16) -0.04(2)
C64 0.37(3) 0.64(4) 0.205(15) 0.05(2) -0.138(18) -0.03(3)
C65 0.49(6) 2.0(2) 0.58(6) -0.40(8) 0.06(4) -0.40(8)
C66 0.55(4) 0.56(4) 0.37(3) -0.15(3) 0.13(3) 0.16(3)
C67 0.33(3) 0.50(3) 0.37(2) -0.02(2) 0.096(19) -0.09(2)
C68 1.19(14) 2.0(2) 0.56(6) -0.40(10) -0.40(7) 0.93(14)

loop_
_atom_type_symbol
_atom_type_description
_atom_type_scat_dispersion_real
_atom_type_scat_dispersion_imag
_atom_type_scat_source
C C 0.0033 0.0016 'International Tables Vol C Tables 4.2.6.8 and 6.1.1.4'
H H 0.0000 0.0000 'International Tables Vol C Tables 4.2.6.8 and 6.1.1.4'
O O 0.0106 0.0060 'International Tables Vol C Tables 4.2.6.8 and 6.1.1.4'

loop_
_geom_angle_atom_site_label_1
_geom_angle_atom_site_label_2
_geom_angle_atom_site_label_3
_geom_angle
_geom_angle_site_symmetry_1
C26 C1 C3 125.4(4) .
C26 C1 C2 118.6(4) .
C3 C1 C2 115.7(3) .
C27 C2 C32 116.5(4) .
C27 C2 C1 122.1(4) .
C32 C2 C1 121.2(4) .
C15 C3 C8 116.5(4) .
C15 C3 C1 120.5(4) .
C8 C3 C1 122.8(4) .
C9 O1 C39 118.2(4) .
C30 C5 C7 123.1(4) .
C30 C5 C17 119.4(4) .
C7 C5 C17 117.5(3) .
C25 O3 C41 117.5(4) .
C13 C7 C31 116.5(4) .
C13 C7 C5 121.5(4) .
C31 C7 C5 121.9(4) .
C14 C8 C3 122.2(4) .
C14 C8 H8 118.9 .
C3 C8 H8 118.9 .
O1 C9 C14 125.0(4) .
O1 C9 C28 116.4(4) .
C14 C9 C28 118.6(4) .
C19 O2 C40 116.9(4) .
C12 C11 C18 116.7(3) .
C12 C11 C30 123.3(4) .
C18 C11 C30 119.7(4) .
C18 C12 C11 121.7(4) 2_767
C18 C12 H12 119.1 2_767
C11 C12 H12 119.1 .
C34 C13 C7 122.2(4) .
C34 C13 H13 118.9 .
C7 C13 H13 118.9 .
C8 C14 C9 120.3(4) .
C8 C14 H14 119.9 .
C9 C14 H14 119.9 .
C28 C15 C3 121.9(4) .
C28 C15 H15 119.0 .
C3 C15 H15 119.0 .
C25 C16 C23 120.9(4) .
C25 C16 H16 119.6 .
C23 C16 H16 119.6 .
C24 C17 C23 116.6(4) .
C24 C17 C5 121.8(4) .
C23 C17 C5 121.6(4) .
C12 C18 C11 121.5(4) 2_767
C12 C18 H18 119.2 2_767
C11 C18 H18 119.2 .
O2 C19 C20 125.3(4) .
O2 C19 C22 115.6(4) .
C20 C19 C22 119.1(4) .
C19 C20 C32 120.2(4) .
C19 C20 H20 119.9 .
C32 C20 H20 119.9 .
C33 C21 C29 116.2(4) .
C33 C21 C26 126.0(4) .
C29 C21 C26 117.8(4) .
C27 C22 C19 119.5(4) .
C27 C22 H22 120.3 .
C19 C22 H22 120.3 .
C16 C23 C17 121.1(4) .
C16 C23 H23 119.4 .
C17 C23 H23 119.4 .
C35 C24 C17 122.5(4) .
C35 C24 H24 118.7 .
C17 C24 H24 118.7 .
O3 C25 C16 125.3(4) .
O3 C25 C35 116.0(4) .
C16 C25 C35 118.6(4) .
C1 C26 C21 132.4(4) .
C1 C26 H26 113.8 .
C21 C26 H26 113.8 .
C22 C27 C2 122.9(4) .
C22 C27 H27 118.5 .
C2 C27 H27 118.5 .
C15 C28 C9 120.5(4) .
C15 C28 H28 119.8 .
C9 C28 H28 119.8 .
C33 C29 C21 122.7(4) 2_877
C33 C29 H29 118.7 2_877
C21 C29 H29 118.7 .
C5 C30 C11 130.1(4) .
C5 C30 H30 115.0 .
C11 C30 H30 115.0 .
C36 C31 C7 121.7(4) .
C36 C31 H31 119.2 .
C7 C31 H31 119.2 .
C2 C32 C20 121.8(4) .
C2 C32 H32 119.1 .
C20 C32 H32 119.1 .
C29 C33 C21 121.1(4) 2_877
C29 C33 H33 119.4 2_877
C21 C33 H33 119.4 .
C38 C34 C13 120.1(4) .
C38 C34 H34 119.9 .
C13 C34 H34 119.9 .
C24 C35 C25 120.3(4) .
C24 C35 H35 119.9 .
C25 C35 H35 119.9 .
C31 C36 C38 120.1(4) .
C31 C36 H36 119.9 .
C38 C36 H36 119.9 .
C38 O4 C51 118.1(5) .
C34 C38 C36 119.3(5) .
C34 C38 O4 123.6(5) .
C36 C38 O4 117.1(5) .
O1 C39 C43 108.0(4) .
O1 C39 H39A 110.1 .
C43 C39 H39A 110.1 .
O1 C39 H39B 110.1 .
C43 C39 H39B 110.1 .
H39A C39 H39B 108.4 .
O2 C40 C45 106.7(4) .
O2 C40 H40A 110.4 .
C45 C40 H40A 110.4 .
O2 C40 H40B 110.4 .
C45 C40 H40B 110.4 .
H40A C40 H40B 108.6 .
O3 C41 C42 109.7(5) .
O3 C41 H41A 109.7 .
C42 C41 H41A 109.7 .
O3 C41 H41B 109.7 .
C42 C41 H41B 109.7 .
H41A C41 H41B 108.2 .
C44 C42 C41 114.5(7) .
C44 C42 H42 122.7 .
C41 C42 H42 122.7 .
C47 C43 C39 113.3(6) .
C47 C43 H43A 108.9 .
C39 C43 H43A 108.9 .
C47 C43 H43B 108.9 .
C39 C43 H43B 108.9 .
H43A C43 H43B 107.7 .
C42 C44 C49 109.5(8) .
C42 C44 H44A 109.8 .
C49 C44 H44A 109.8 .
C42 C44 H44B 109.8 .
C49 C44 H44B 109.8 .
H44A C44 H44B 108.2 .
C50 C45 C40 113.8(7) .
C50 C45 H45A 108.8 .
C40 C45 H45A 108.8 .
C50 C45 H45B 108.8 .
C40 C45 H45B 108.8 .
H45A C45 H45B 107.7 .
C55 C46 C50 112.9(11) .
C55 C46 H46A 109.0 .
C50 C46 H46A 109.0 .
C55 C46 H46B 109.0 .
C50 C46 H46B 109.0 .
H46A C46 H46B 107.8 .
C43 C47 C48 110.7(7) .
C43 C47 H47A 109.5 .
C48 C47 H47A 109.5 .
C43 C47 H47B 109.5 .
C48 C47 H47B 109.5 .
H47A C47 H47B 108.1 .
C57 C48 C47 111.8(9) .
C57 C48 H48A 109.3 .
C47 C48 H48A 109.3 .
C57 C48 H48B 109.3 .
C47 C48 H48B 109.3 .
H48A C48 H48B 107.9 .
C54 C49 C44 120.6(12) .
C54 C49 H49 119.7 .
C44 C49 H49 119.7 .
C45 C50 C46 113.2(8) .
C45 C50 H50A 108.9 .
C46 C50 H50A 108.9 .
C45 C50 H50B 108.9 .
C46 C50 H50B 108.9 .
H50A C50 H50B 107.7 .
O4 C51 C60 113.4(7) .
O4 C51 H51A 108.9 .
C60 C51 H51A 108.9 .
O4 C51 H51B 108.9 .
C60 C51 H51B 108.9 .
H51A C51 H51B 107.7 .
C67 C52 C54 121.3(14) .
C67 C52 H52A 107.0 .
C54 C52 H52A 107.0 .
C67 C52 H52B 107.0 .
C54 C52 H52B 107.0 .
H52A C52 H52B 106.7 .
C60 C53 C62 111.5(11) .
C60 C53 H53A 109.3 .
C62 C53 H53A 109.3 .
C60 C53 H53B 109.3 .
C62 C53 H53B 109.3 .
H53A C53 H53B 108.0 .
C49 C54 C52 121.7(12) .
C49 C54 H54 119.2 .
C52 C54 H54 119.2 .
C46 C55 C56 114.3(13) .
C46 C55 H55A 108.7 .
C56 C55 H55A 108.7 .
C46 C55 H55B 108.7 .
C56 C55 H55B 108.7 .
H55A C55 H55B 107.6 .
C66 C56 C55 111.5(16) .
C66 C56 H56 124.2 .
C55 C56 H56 124.2 .
C48 C57 C61 110.5(11) .
C48 C57 H57A 109.6 .
C61 C57 H57A 109.6 .
C48 C57 H57B 109.6 .
C61 C57 H57B 109.6 .
H57A C57 H57B 108.1 .
C53 C60 C51 116.0(10) .
C53 C60 H60 122.0 .
C51 C60 H60 122.0 .
C68 C61 C57 107.3(16) .
C68 C61 H61A 110.2 .
C57 C61 H61A 110.2 .
C68 C61 H61B 110.2 .
C57 C61 H61B 110.2 .
H61A C61 H61B 108.5 .
C62 C63 C64 119.8(16) .
C62 C63 H63A 107.4 .
C64 C63 H63A 107.4 .
C62 C63 H63B 107.4 .
C64 C63 H63B 107.4 .
H63A C63 H63B 106.9 .
C63 C62 C53 110.3(13) .
C63 C62 H62A 109.6 .
C53 C62 H62A 109.6 .
C63 C62 H62B 109.6 .
C53 C62 H62B 109.6 .
H62A C62 H62B 108.1 .
C63 C64 C65 106.7(15) .
C63 C64 H64A 110.4 .
C65 C64 H64A 110.4 .
C63 C64 H64B 110.4 .
C65 C64 H64B 110.4 .
H64A C64 H64B 108.6 .
C64 C65 H65A 109.5 .
C64 C65 H65B 109.5 .
H65A C65 H65B 109.5 .
C64 C65 H65C 109.5 .
H65A C65 H65C 109.5 .
H65B C65 H65C 109.5 .
C56 C66 H66A 109.5 .
C56 C66 H66B 109.5 .
H66A C66 H66B 109.5 .
C56 C66 H66C 109.5 .
H66A C66 H66C 109.5 .
H66B C66 H66C 109.5 .
C52 C67 H67A 109.5 .
C52 C67 H67B 109.5 .
H67A C67 H67B 109.5 .
C52 C67 H67C 109.5 .
H67A C67 H67C 109.5 .
H67B C67 H67C 109.5 .
C61 C68 H68A 109.5 .
C61 C68 H68B 109.5 .
H68A C68 H68B 109.5 .
C61 C68 H68C 109.5 .
H68A C68 H68C 109.5 .
H68B C68 H68C 109.5 .

loop_
_geom_bond_atom_site_label_1
_geom_bond_atom_site_label_2
_geom_bond_distance
_geom_bond_site_symmetry_2
C1 C26 1.351(5) .
C1 C3 1.472(5) .
C1 C2 1.487(5) .
C2 C27 1.381(6) .
C2 C32 1.385(5) .
C3 C15 1.381(5) .
C3 C8 1.388(5) .
O1 C9 1.358(5) .
O1 C39 1.425(5) .
C5 C30 1.351(5) .
C5 C7 1.462(5) .
C5 C17 1.486(5) .
O3 C25 1.354(5) .
O3 C41 1.422(6) .
C7 C13 1.380(5) .
C7 C31 1.388(5) .
C8 C14 1.368(5) .
C8 H8 0.9300 .
C9 C14 1.374(5) .
C9 C28 1.381(6) .
O2 C19 1.360(5) .
O2 C40 1.423(5) .
C11 C12 1.381(5) .
C11 C18 1.397(5) .
C11 C30 1.466(5) .
C12 C18 1.369(5) 2_767
C12 H12 0.9300 .
C13 C34 1.368(5) .
C13 H13 0.9300 .
C14 H14 0.9300 .
C15 C28 1.370(5) .
C15 H15 0.9300 .
C16 C25 1.362(6) .
C16 C23 1.384(5) .
C16 H16 0.9300 .
C17 C24 1.381(5) .
C17 C23 1.391(5) .
C18 C12 1.369(5) 2_767
C18 H18 0.9300 .
C19 C20 1.369(6) .
C19 C22 1.393(6) .
C20 C32 1.391(5) .
C20 H20 0.9300 .
C21 C33 1.392(5) .
C21 C29 1.393(5) .
C21 C26 1.455(5) .
C22 C27 1.373(5) .
C22 H22 0.9300 .
C23 H23 0.9300 .
C24 C35 1.360(5) .
C24 H24 0.9300 .
C25 C35 1.386(6) .
C26 H26 0.9300 .
C27 H27 0.9300 .
C28 H28 0.9300 .
C29 C33 1.367(5) 2_877
C29 H29 0.9300 .
C30 H30 0.9300 .
C31 C36 1.369(6) .
C31 H31 0.9300 .
C32 H32 0.9300 .
C33 C29 1.367(5) 2_877
C33 H33 0.9300 .
C34 C38 1.367(6) .
C34 H34 0.9300 .
C35 H35 0.9300 .
C36 C38 1.375(6) .
C36 H36 0.9300 .
O4 C38 1.385(6) .
O4 C51 1.436(8) .
C39 C43 1.534(8) .
C39 H39A 0.9700 .
C39 H39B 0.9700 .
C40 C45 1.494(7) .
C40 H40A 0.9700 .
C40 H40B 0.9700 .
C41 C42 1.487(7) .
C41 H41A 0.9700 .
C41 H41B 0.9700 .
C42 C44 1.359(9) .
C42 H42 0.9300 .
C43 C47 1.403(8) .
C43 H43A 0.9700 .
C43 H43B 0.9700 .
C44 C49 1.601(10) .
C44 H44A 0.9700 .
C44 H44B 0.9700 .
C45 C50 1.456(10) .
C45 H45A 0.9700 .
C45 H45B 0.9700 .
C46 C55 1.498(13) .
C46 C50 1.599(10) .
C46 H46A 0.9700 .
C46 H46B 0.9700 .
C47 C48 1.612(10) .
C47 H47A 0.9700 .
C47 H47B 0.9700 .
C48 C57 1.500(11) .
C48 H48A 0.9700 .
C48 H48B 0.9700 .
C49 C54 1.215(11) .
C49 H49 0.9300 .
C50 H50A 0.9700 .
C50 H50B 0.9700 .
C51 C60 1.461(10) .
C51 H51A 0.9700 .
C51 H51B 0.9700 .
C52 C67 1.319(14) .
C52 C54 1.575(12) .
C52 H52A 0.9700 .
C52 H52B 0.9700 .
C53 C60 1.443(11) .
C53 C62 1.591(12) .
C53 H53A 0.9700 .
C53 H53B 0.9700 .
C54 H54 0.9300 .
C55 C56 1.586(14) .
C55 H55A 0.9700 .
C55 H55B 0.9700 .
C56 C66 1.234(16) .
C56 H56 0.9300 .
C57 C61 1.576(14) .
C57 H57A 0.9700 .
C57 H57B 0.9700 .
C60 H60 0.9300 .
C61 C68 1.49(2) .
C61 H61A 0.9700 .
C61 H61B 0.9700 .
C63 C62 1.471(14) .
C63 C64 1.526(14) .
C63 H63A 0.9700 .
C63 H63B 0.9700 .
C62 H62A 0.9700 .
C62 H62B 0.9700 .
C64 C65 1.53(2) .
C64 H64A 0.9700 .
C64 H64B 0.9700 .
C65 H65A 0.9600 .
C65 H65B 0.9600 .
C65 H65C 0.9600 .
C66 H66A 0.9600 .
C66 H66B 0.9600 .
C66 H66C 0.9600 .
C67 H67A 0.9600 .
C67 H67B 0.9600 .
C67 H67C 0.9600 .
C68 H68A 0.9600 .
C68 H68B 0.9600 .
C68 H68C 0.9600 .

loop_
_geom_torsion_atom_site_label_1
_geom_torsion_atom_site_label_2
_geom_torsion_atom_site_label_3
_geom_torsion_atom_site_label_4
_geom_torsion
_geom_torsion_site_symmetry_4
C26 C1 C2 C27 -24.3(6) .
C3 C1 C2 C27 161.9(4) .
C26 C1 C2 C32 150.6(4) .
C3 C1 C2 C32 -23.2(5) .
C26 C1 C3 C15 -54.3(5) .
C2 C1 C3 C15 119.0(4) .
C26 C1 C3 C8 131.5(4) .
C2 C1 C3 C8 -55.2(5) .
C30 C5 C7 C13 140.9(4) .
C17 C5 C7 C13 -39.1(5) .
C30 C5 C7 C31 -42.0(6) .
C17 C5 C7 C31 138.1(4) .
C15 C3 C8 C14 -1.3(5) .
C1 C3 C8 C14 173.1(3) .
C39 O1 C9 C14 5.7(6) .
C39 O1 C9 C28 -173.0(4) .
C18 C11 C12 C18 -1.2(6) 2_767
C30 C11 C12 C18 -175.7(4) 2_767
C31 C7 C13 C34 3.2(6) .
C5 C7 C13 C34 -179.5(4) .
C3 C8 C14 C9 -0.6(6) .
O1 C9 C14 C8 -177.1(4) .
C28 C9 C14 C8 1.6(6) .
C8 C3 C15 C28 2.1(6) .
C1 C3 C15 C28 -172.4(4) .
C30 C5 C17 C24 -37.9(5) .
C7 C5 C17 C24 142.1(4) .
C30 C5 C17 C23 144.2(4) .
C7 C5 C17 C23 -35.8(5) .
C12 C11 C18 C12 1.2(6) 2_767
C30 C11 C18 C12 175.9(3) 2_767
C40 O2 C19 C20 2.7(7) .
C40 O2 C19 C22 -175.2(4) .
O2 C19 C20 C32 178.9(4) .
C22 C19 C20 C32 -3.2(7) .
O2 C19 C22 C27 -179.7(4) .
C20 C19 C22 C27 2.3(6) .
C25 C16 C23 C17 -0.9(6) .
C24 C17 C23 C16 -0.4(6) .
C5 C17 C23 C16 177.6(4) .
C23 C17 C24 C35 1.1(6) .
C5 C17 C24 C35 -176.9(4) .
C41 O3 C25 C16 -4.7(7) .
C41 O3 C25 C35 175.9(4) .
C23 C16 C25 O3 -177.9(4) .
C23 C16 C25 C35 1.5(6) .
C3 C1 C26 C21 -10.6(7) .
C2 C1 C26 C21 176.3(4) .
C33 C21 C26 C1 -16.1(7) .
C29 C21 C26 C1 165.6(4) .
C19 C22 C27 C2 0.1(6) .
C32 C2 C27 C22 -1.5(6) .
C1 C2 C27 C22 173.7(4) .
C3 C15 C28 C9 -1.1(6) .
O1 C9 C28 C15 178.0(4) .
C14 C9 C28 C15 -0.8(6) .
C33 C21 C29 C33 0.5(7) 2_877
C26 C21 C29 C33 179.0(4) 2_877
C7 C5 C30 C11 -11.5(6) .
C17 C5 C30 C11 168.4(4) .
C12 C11 C30 C5 -39.0(6) .
C18 C11 C30 C5 146.6(4) .
C13 C7 C31 C36 -3.2(6) .
C5 C7 C31 C36 179.5(4) .
C27 C2 C32 C20 0.5(6) .
C1 C2 C32 C20 -174.7(4) .
C19 C20 C32 C2 1.8(7) .
C29 C21 C33 C29 -0.5(7) 2_877
C26 C21 C33 C29 -178.9(4) 2_877
C7 C13 C34 C38 -1.0(6) .
C17 C24 C35 C25 -0.5(7) .
O3 C25 C35 C24 178.6(4) .
C16 C25 C35 C24 -0.8(7) .
C7 C31 C36 C38 0.9(7) .
C13 C34 C38 C36 -1.4(7) .
C13 C34 C38 O4 177.9(4) .
C31 C36 C38 C34 1.4(7) .
C31 C36 C38 O4 -178.0(4) .
C51 O4 C38 C34 2.0(8) .
C51 O4 C38 C36 -178.6(6) .
C9 O1 C39 C43 165.8(4) .
C19 O2 C40 C45 -176.2(5) .
C25 O3 C41 C42 -173.2(5) .
O3 C41 C42 C44 -82.0(8) .
O1 C39 C43 C47 63.0(8) .
C41 C42 C44 C49 -177.0(8) .
O2 C40 C45 C50 71.0(7) .
C39 C43 C47 C48 175.8(6) .
C43 C47 C48 C57 -178.0(9) .
C42 C44 C49 C54 175.4(15) .
C40 C45 C50 C46 171.8(6) .
C55 C46 C50 C45 -162.7(10) .
C38 O4 C51 C60 -172.0(7) .
C44 C49 C54 C52 176.5(12) .
C67 C52 C54 C49 -163(2) .
C50 C46 C55 C56 172.4(10) .
C46 C55 C56 C66 110(3) .
C47 C48 C57 C61 169.0(12) .
C62 C53 C60 C51 177.8(11) .
O4 C51 C60 C53 78.6(15) .
C48 C57 C61 C68 164(3) .
C64 C63 C62 C53 -176.6(17) .
C60 C53 C62 C63 176.8(18) .
C62 C63 C64 C65 171(3) .
